data_7026944
loop_
_publ_author_name
'Ebrahimpour, Parisa'
'Cushion, Michael'
'Haddow, Mairi F.'
'Hallett, Andrew J.'
'Wass, Duncan F.'

_publ_section_title
;
 Cu(I) complexes based on cis, cis-1,3,5-tris(arylideneamino)cyclohexane
 ligands: synthesis, structure and CO binding.
;
_journal_issue 45
_journal_name_full 'Dalton transactions (Cambridge, England : 2003)'
_journal_page_first 10910
_journal_page_last 10919
_journal_paper_doi 10.1039/c0dt00986e
_journal_volume 39
_journal_year 2010
_chemical_formula_moiety 'C28 H27 Cu N3 O, F6 P, C H2 Cl2'
_chemical_formula_sum 'C29 H29 Cl2 Cu F6 N3 O P'
_chemical_formula_weight 714.96
_chemical_name_common 3.3
_chemical_name_systematic
;
?
;
_space_group_IT_number 61
_symmetry_cell_setting orthorhombic
_symmetry_space_group_name_Hall '-P 2ac 2ab'
_symmetry_space_group_name_H-M 'P b c a'
_atom_sites_solution_hydrogens geom
_atom_sites_solution_primary direct
_atom_sites_solution_secondary difmap
_audit_creation_method SHELXL-97
_cell_angle_alpha 90.00
_cell_angle_beta 90.00
_cell_angle_gamma 90.00
_cell_formula_units_Z 8
_cell_length_a 18.1755(8)
_cell_length_b 17.9772(8)
_cell_length_c 18.5659(9)
_cell_measurement_reflns_used 2514
_cell_measurement_temperature 100(2)
_cell_measurement_theta_max 23.86
_cell_measurement_theta_min 2.46
_cell_volume 6066.3(5)
_computing_cell_refinement 'Bruker Apex II'
_computing_data_collection 'Bruker Apex II'
_computing_data_reduction 'Bruker SAINT'
_computing_molecular_graphics 'Bruker ShelXTL'
_computing_publication_material 'Bruker ShelXTL'
_computing_structure_refinement 'SHELXL-97 (Sheldrick, 2008)'
_computing_structure_solution 'SHELXS-97 (Sheldrick, 2008)'
_diffrn_ambient_temperature 100(2)
_diffrn_measured_fraction_theta_full 0.841
_diffrn_measured_fraction_theta_max 0.841
_diffrn_measurement_device_type 'Bruker APex II Kappa CCD area detector'
_diffrn_measurement_method 'phi and omega scans'
_diffrn_radiation_monochromator graphite
_diffrn_radiation_source 'fine-focus sealed tube'
_diffrn_radiation_type MoK\a
_diffrn_radiation_wavelength 0.71073
_diffrn_reflns_av_R_equivalents 0.1148
_diffrn_reflns_av_sigmaI/netI 0.2117
_diffrn_reflns_limit_h_max 23
_diffrn_reflns_limit_h_min -26
_diffrn_reflns_limit_k_max 25
_diffrn_reflns_limit_k_min -19
_diffrn_reflns_limit_l_max 25
_diffrn_reflns_limit_l_min -24
_diffrn_reflns_number 26243
_diffrn_reflns_theta_full 30.68
_diffrn_reflns_theta_max 30.68
_diffrn_reflns_theta_min 1.93
_exptl_absorpt_coefficient_mu 1.015
_exptl_absorpt_correction_T_max 0.7461
_exptl_absorpt_correction_T_min 0.598
_exptl_absorpt_correction_type multi-scan
_exptl_absorpt_process_details 'SADABS V2008/1'
_exptl_crystal_colour colourless
_exptl_crystal_density_diffrn 1.566
_exptl_crystal_density_method 'not measured'
_exptl_crystal_description plate
_exptl_crystal_F_000 2912
_exptl_crystal_size_max 0.46
_exptl_crystal_size_mid 0.30
_exptl_crystal_size_min 0.05
_refine_diff_density_max 0.443
_refine_diff_density_min -0.651
_refine_diff_density_rms 0.074
_refine_ls_extinction_method none
_refine_ls_goodness_of_fit_ref 0.686
_refine_ls_hydrogen_treatment constr
_refine_ls_matrix_type full
_refine_ls_number_parameters 388
_refine_ls_number_reflns 9399
_refine_ls_number_restraints 0
_refine_ls_restrained_S_all 0.686
_refine_ls_R_factor_all 0.1306
_refine_ls_R_factor_gt 0.0466
_refine_ls_shift/su_max 0.001
_refine_ls_shift/su_mean 0.000
_refine_ls_structure_factor_coef Fsqd
_refine_ls_weighting_details 'calc w=1/[\s^2^(Fo^2^)+(0.0099P)^2^+0.0000P] where P=(Fo^2^+2Fc^2^)/3'
_refine_ls_weighting_scheme calc
_refine_ls_wR_factor_gt 0.0700
_refine_ls_wR_factor_ref 0.0849
_reflns_number_gt 3385
_reflns_number_total 9399
_reflns_threshold_expression >2sigma(I)
_cod_data_source_file c0dt00986e.txt
_cod_data_source_block 3.3-pbca
_cod_depositor_comments
;
The following automatic conversions were performed:

'_symmetry_cell_setting' value 'Orthorhombic' changed to
'orthorhombic' according to
/home/saulius/struct/CIF-dictionaries/cif_core.dic dictionary named
'cif_core.dic' version 2.4.2 from 2011-04-26.

Automatic conversion script
Id: cif_fix_values 1891 2012-01-12 08:04:46Z andrius 
;
_cod_original_sg_symbol_H-M 'P b c a '
_cod_database_code 7026944

loop_
_symmetry_equiv_pos_as_xyz
'x, y, z'
'-x+1/2, -y, z+1/2'
'-x, y+1/2, -z+1/2'
'x+1/2, -y+1/2, -z'
'-x, -y, -z'
'x-1/2, y, -z-1/2'
'x, -y-1/2, z-1/2'
'-x-1/2, y-1/2, z'

loop_
_atom_site_label
_atom_site_type_symbol
_atom_site_fract_x
_atom_site_fract_y
_atom_site_fract_z
_atom_site_U_iso_or_equiv
_atom_site_adp_type
_atom_site_occupancy
_atom_site_symmetry_multiplicity
_atom_site_calc_flag
_atom_site_refinement_flags
Cu1 Cu 0.230347(18) 0.04847(2) 0.487984(19) 0.01631(9) Uani 1 1 d .
N1 N 0.25288(12) 0.11241(15) 0.40057(13) 0.0170(6) Uani 1 1 d .
N2 N 0.27515(12) 0.11867(14) 0.56536(13) 0.0183(6) Uani 1 1 d .
N3 N 0.13026(12) 0.09698(14) 0.51053(14) 0.0181(6) Uani 1 1 d .
O1 O 0.29866(12) -0.09962(13) 0.48321(12) 0.0280(5) Uani 1 1 d .
C2 C 0.23959(15) 0.19231(19) 0.41373(16) 0.0199(7) Uani 1 1 d .
H2 H 0.2533 0.2204 0.3692 0.024 Uiso 1 1 calc R
C3 C 0.28694(15) 0.22084(18) 0.47598(16) 0.0206(7) Uani 1 1 d .
H3A H 0.3379 0.2028 0.4687 0.025 Uiso 1 1 calc R
H3B H 0.2882 0.2758 0.4736 0.025 Uiso 1 1 calc R
C4 C 0.26202(16) 0.19812(19) 0.55148(17) 0.0232(7) Uani 1 1 d .
H4 H 0.2904 0.2279 0.5875 0.028 Uiso 1 1 calc R
C5 C 0.17931(15) 0.21461(18) 0.56160(17) 0.0228(7) Uani 1 1 d .
H5A H 0.1635 0.1957 0.6092 0.027 Uiso 1 1 calc R
H5B H 0.1717 0.2691 0.5612 0.027 Uiso 1 1 calc R
C6 C 0.13114(15) 0.17926(17) 0.50302(16) 0.0206(7) Uani 1 1 d .
H6 H 0.0797 0.1976 0.5099 0.025 Uiso 1 1 calc R
C7 C 0.15720(16) 0.20464(18) 0.42818(17) 0.0226(8) Uani 1 1 d .
H7A H 0.1462 0.2583 0.4227 0.027 Uiso 1 1 calc R
H7B H 0.1286 0.1775 0.3912 0.027 Uiso 1 1 calc R
C8 C 0.28478(15) 0.09362(18) 0.34175(16) 0.0187(7) Uani 1 1 d .
H8 H 0.3023 0.1320 0.3110 0.022 Uiso 1 1 calc R
C9 C 0.29568(16) 0.01746(19) 0.31950(16) 0.0198(7) Uani 1 1 d .
C14 C 0.23891(16) -0.03518(19) 0.32362(15) 0.0219(7) Uani 1 1 d .
H14 H 0.1920 -0.0204 0.3412 0.026 Uiso 1 1 calc R
C13 C 0.24980(18) -0.1079(2) 0.30262(17) 0.0294(9) Uani 1 1 d .
H13 H 0.2105 -0.1426 0.3053 0.035 Uiso 1 1 calc R
C12 C 0.3181(2) -0.1302(2) 0.27757(18) 0.0337(9) Uani 1 1 d .
H12 H 0.3261 -0.1806 0.2643 0.040 Uiso 1 1 calc R
C11 C 0.37463(19) -0.0790(2) 0.27198(18) 0.0326(9) Uani 1 1 d .
H11 H 0.4215 -0.0942 0.2547 0.039 Uiso 1 1 calc R
C10 C 0.36292(18) -0.0057(2) 0.29150(17) 0.0283(9) Uani 1 1 d .
H10 H 0.4015 0.0294 0.2857 0.034 Uiso 1 1 calc R
C15 C 0.31271(16) 0.10039(19) 0.62032(16) 0.0222(8) Uani 1 1 d .
H15 H 0.3344 0.1392 0.6478 0.027 Uiso 1 1 calc R
C17 C 0.3947(2) 0.0013(2) 0.66665(18) 0.0360(10) Uani 1 1 d .
H17 H 0.4343 0.0359 0.6677 0.043 Uiso 1 1 calc R
C18 C 0.4063(2) -0.0717(3) 0.6874(2) 0.0478(12) Uani 1 1 d .
H18 H 0.4542 -0.0874 0.7011 0.057 Uiso 1 1 calc R
C19 C 0.3488(2) -0.1218(2) 0.68840(19) 0.0448(11) Uani 1 1 d .
H19 H 0.3573 -0.1718 0.7028 0.054 Uiso 1 1 calc R
C20 C 0.2787(2) -0.0993(2) 0.66834(17) 0.0346(9) Uani 1 1 d .
H20 H 0.2389 -0.1336 0.6697 0.042 Uiso 1 1 calc R
C21 C 0.26697(19) -0.0263(2) 0.64631(16) 0.0259(8) Uani 1 1 d .
H21 H 0.2190 -0.0109 0.6326 0.031 Uiso 1 1 calc R
C16 C 0.32493(17) 0.0244(2) 0.64422(16) 0.0226(8) Uani 1 1 d .
C22 C 0.07680(15) 0.07035(17) 0.54738(15) 0.0184(7) Uani 1 1 d .
H22 H 0.0416 0.1042 0.5662 0.022 Uiso 1 1 calc R
C23 C 0.06642(15) -0.00900(19) 0.56241(16) 0.0190(7) Uani 1 1 d .
C24 C 0.08995(14) -0.06404(18) 0.51563(18) 0.0203(7) Uani 1 1 d .
H24 H 0.1127 -0.0508 0.4714 0.024 Uiso 1 1 calc R
C25 C 0.08042(15) -0.1387(2) 0.53313(19) 0.0287(8) Uani 1 1 d .
H25 H 0.0960 -0.1765 0.5007 0.034 Uiso 1 1 calc R
C26 C 0.04835(18) -0.1573(2) 0.5975(2) 0.0352(9) Uani 1 1 d .
H26 H 0.0437 -0.2081 0.6106 0.042 Uiso 1 1 calc R
C27 C 0.0230(2) -0.1029(2) 0.64301(19) 0.0387(10) Uani 1 1 d .
H27 H -0.0002 -0.1164 0.6870 0.046 Uiso 1 1 calc R
C28 C 0.03083(17) -0.0295(2) 0.62562(17) 0.0287(8) Uani 1 1 d .
H28 H 0.0119 0.0077 0.6569 0.034 Uiso 1 1 calc R
C1 C 0.26787(15) -0.04485(19) 0.48570(15) 0.0192(6) Uani 1 1 d .
C29 C 0.48831(18) 0.8834(2) 0.52580(18) 0.0368(10) Uani 1 1 d .
H29A H 0.4426 0.9121 0.5338 0.044 Uiso 1 1 calc R
H29B H 0.4877 0.8401 0.5588 0.044 Uiso 1 1 calc R
Cl1 Cl 0.49023(5) 0.85142(6) 0.43615(5) 0.0471(3) Uani 1 1 d .
Cl2 Cl 0.56413(4) 0.93936(6) 0.54595(5) 0.0369(2) Uani 1 1 d .
P2 P 0.04679(4) 0.77288(6) 0.29941(5) 0.0227(2) Uani 1 1 d .
F1 F 0.10591(11) 0.78333(13) 0.36151(11) 0.0440(6) Uani 1 1 d .
F2 F 0.11176(11) 0.76849(13) 0.24190(11) 0.0482(6) Uani 1 1 d .
F3 F 0.05035(10) 0.68454(13) 0.30844(12) 0.0415(6) Uani 1 1 d .
F4 F -0.01218(11) 0.76213(13) 0.23705(12) 0.0517(7) Uani 1 1 d .
F5 F -0.01744(11) 0.77682(14) 0.35734(13) 0.0612(8) Uani 1 1 d .
F6 F 0.04374(12) 0.86092(13) 0.29045(13) 0.0539(7) Uani 1 1 d .

loop_
_atom_site_aniso_label
_atom_site_aniso_U_11
_atom_site_aniso_U_22
_atom_site_aniso_U_33
_atom_site_aniso_U_23
_atom_site_aniso_U_13
_atom_site_aniso_U_12
Cu1 0.01676(15) 0.0117(2) 0.02045(16) -0.00029(17) 0.00054(15) 0.00131(17)
N1 0.0141(12) 0.0149(17) 0.0220(13) -0.0004(11) -0.0012(9) 0.0020(10)
N2 0.0171(12) 0.0153(16) 0.0225(13) -0.0027(11) 0.0023(10) 0.0019(12)
N3 0.0148(11) 0.0118(15) 0.0278(13) 0.0025(12) -0.0007(11) -0.0023(10)
O1 0.0357(12) 0.0218(15) 0.0266(12) -0.0008(11) -0.0019(11) 0.0080(11)
C2 0.0192(15) 0.017(2) 0.0233(16) 0.0040(14) 0.0021(12) 0.0006(14)
C3 0.0178(15) 0.0105(19) 0.0336(19) 0.0006(14) 0.0024(12) -0.0034(13)
C4 0.0192(16) 0.017(2) 0.0334(18) -0.0062(15) 0.0024(13) -0.0017(14)
C5 0.0225(16) 0.014(2) 0.0314(18) -0.0025(15) 0.0072(13) 0.0004(14)
C6 0.0148(14) 0.0149(19) 0.0322(19) -0.0062(15) 0.0008(12) 0.0054(13)
C7 0.0209(15) 0.017(2) 0.0296(18) 0.0013(15) -0.0002(13) 0.0045(14)
C8 0.0184(15) 0.015(2) 0.0221(16) 0.0024(14) -0.0029(12) -0.0023(13)
C9 0.0234(15) 0.020(2) 0.0164(15) 0.0013(14) -0.0001(12) -0.0014(14)
C14 0.0241(15) 0.021(2) 0.0201(15) 0.0011(14) 0.0010(12) -0.0010(15)
C13 0.045(2) 0.023(2) 0.0202(17) 0.0019(15) -0.0039(14) -0.0074(17)
C12 0.057(2) 0.019(2) 0.0250(19) -0.0049(16) -0.0031(17) 0.0051(19)
C11 0.035(2) 0.031(3) 0.031(2) -0.0049(18) 0.0067(16) 0.0058(18)
C10 0.0284(18) 0.027(2) 0.0295(19) -0.0020(16) 0.0058(15) -0.0030(16)
C15 0.0216(16) 0.021(2) 0.0238(17) -0.0082(15) -0.0002(13) -0.0034(14)
C17 0.034(2) 0.043(3) 0.032(2) 0.0061(18) -0.0039(15) 0.0065(19)
C18 0.049(2) 0.055(4) 0.039(2) 0.014(2) -0.0019(19) 0.025(2)
C19 0.082(3) 0.029(3) 0.023(2) 0.0012(18) 0.0062(19) 0.029(2)
C20 0.060(2) 0.024(2) 0.0193(17) -0.0042(16) 0.0053(17) -0.004(2)
C21 0.0352(18) 0.024(2) 0.0189(16) -0.0026(14) 0.0020(14) 0.0013(17)
C16 0.0282(17) 0.025(2) 0.0143(15) -0.0019(14) -0.0003(12) 0.0047(15)
C22 0.0182(14) 0.0134(19) 0.0238(16) -0.0012(14) -0.0028(12) 0.0027(13)
C23 0.0114(13) 0.020(2) 0.0257(16) -0.0008(15) -0.0047(12) -0.0013(13)
C24 0.0127(13) 0.016(2) 0.0325(16) -0.0008(15) 0.0013(12) -0.0012(13)
C25 0.0188(15) 0.022(2) 0.045(2) -0.0017(17) -0.0038(14) 0.0012(15)
C26 0.040(2) 0.016(2) 0.049(2) 0.0062(18) -0.0120(18) -0.0065(17)
C27 0.057(2) 0.033(3) 0.0258(19) 0.0083(18) -0.0011(17) -0.011(2)
C28 0.0376(19) 0.021(2) 0.0274(18) -0.0035(15) 0.0009(14) -0.0077(16)
C1 0.0194(12) 0.0211(19) 0.0172(12) 0.0003(15) 0.0001(12) -0.0038(15)
C29 0.0346(19) 0.036(3) 0.040(2) -0.0018(18) 0.0023(16) -0.0047(18)
Cl1 0.0534(6) 0.0363(7) 0.0516(6) -0.0133(5) 0.0044(5) -0.0128(5)
Cl2 0.0279(4) 0.0349(7) 0.0479(5) -0.0002(5) -0.0088(4) -0.0024(4)
P2 0.0217(4) 0.0201(6) 0.0262(4) 0.0010(4) 0.0001(3) 0.0024(4)
F1 0.0447(12) 0.0515(17) 0.0358(12) -0.0013(11) -0.0156(10) 0.0029(11)
F2 0.0464(12) 0.0578(18) 0.0404(13) -0.0053(12) 0.0208(10) -0.0214(12)
F3 0.0438(12) 0.0216(14) 0.0591(15) 0.0098(11) 0.0099(10) 0.0020(10)
F4 0.0510(13) 0.0371(16) 0.0671(16) -0.0125(13) -0.0300(12) 0.0029(12)
F5 0.0378(12) 0.067(2) 0.0792(17) -0.0315(15) 0.0325(12) -0.0056(13)
F6 0.0612(15) 0.0154(15) 0.0852(18) 0.0010(13) -0.0244(13) 0.0033(11)

loop_
_atom_type_symbol
_atom_type_description
_atom_type_scat_dispersion_real
_atom_type_scat_dispersion_imag
_atom_type_scat_source
C C 0.0033 0.0016 'International Tables Vol C Tables 4.2.6.8 and 6.1.1.4'
H H 0.0000 0.0000 'International Tables Vol C Tables 4.2.6.8 and 6.1.1.4'
N N 0.0061 0.0033 'International Tables Vol C Tables 4.2.6.8 and 6.1.1.4'
F F 0.0171 0.0103 'International Tables Vol C Tables 4.2.6.8 and 6.1.1.4'
P P 0.1023 0.0942 'International Tables Vol C Tables 4.2.6.8 and 6.1.1.4'
Cu Cu 0.3201 1.2651 'International Tables Vol C Tables 4.2.6.8 and 6.1.1.4'
O O 0.0106 0.0060 'International Tables Vol C Tables 4.2.6.8 and 6.1.1.4'
Cl Cl 0.1484 0.1585 'International Tables Vol C Tables 4.2.6.8 and 6.1.1.4'

loop_
_geom_angle_atom_site_label_1
_geom_angle_atom_site_label_2
_geom_angle_atom_site_label_3
_geom_angle
C1 Cu1 N1 115.45(12)
C1 Cu1 N3 136.82(11)
N1 Cu1 N3 95.79(10)
C1 Cu1 N2 115.54(11)
N1 Cu1 N2 97.45(10)
N3 Cu1 N2 87.04(9)
C8 N1 C2 118.1(3)
C8 N1 Cu1 128.5(2)
C2 N1 Cu1 112.66(18)
C15 N2 C4 118.6(3)
C15 N2 Cu1 127.5(2)
C4 N2 Cu1 113.89(19)
C22 N3 C6 115.5(2)
C22 N3 Cu1 128.3(2)
C6 N3 Cu1 113.13(16)
N1 C2 C3 111.1(2)
N1 C2 C7 109.2(2)
C3 C2 C7 111.6(2)
N1 C2 H2 108.3
C3 C2 H2 108.3
C7 C2 H2 108.3
C4 C3 C2 115.9(2)
C4 C3 H3A 108.3
C2 C3 H3A 108.3
C4 C3 H3B 108.3
C2 C3 H3B 108.3
H3A C3 H3B 107.4
N2 C4 C3 111.8(3)
N2 C4 C5 108.9(2)
C3 C4 C5 110.4(3)
N2 C4 H4 108.6
C3 C4 H4 108.6
C5 C4 H4 108.6
C6 C5 C4 113.0(2)
C6 C5 H5A 109.0
C4 C5 H5A 109.0
C6 C5 H5B 109.0
C4 C5 H5B 109.0
H5A C5 H5B 107.8
N3 C6 C7 112.6(3)
N3 C6 C5 110.6(2)
C7 C6 C5 110.0(2)
N3 C6 H6 107.8
C7 C6 H6 107.8
C5 C6 H6 107.8
C6 C7 C2 114.5(2)
C6 C7 H7A 108.6
C2 C7 H7A 108.6
C6 C7 H7B 108.6
C2 C7 H7B 108.6
H7A C7 H7B 107.6
N1 C8 C9 123.8(3)
N1 C8 H8 118.1
C9 C8 H8 118.1
C10 C9 C14 117.7(3)
C10 C9 C8 120.8(3)
C14 C9 C8 121.6(3)
C13 C14 C9 121.3(3)
C13 C14 H14 119.4
C9 C14 H14 119.4
C14 C13 C12 119.9(3)
C14 C13 H13 120.0
C12 C13 H13 120.0
C13 C12 C11 119.9(4)
C13 C12 H12 120.1
C11 C12 H12 120.1
C10 C11 C12 120.0(3)
C10 C11 H11 120.0
C12 C11 H11 120.0
C11 C10 C9 121.2(3)
C11 C10 H10 119.4
C9 C10 H10 119.4
N2 C15 C16 124.8(3)
N2 C15 H15 117.6
C16 C15 H15 117.6
C18 C17 C16 120.1(4)
C18 C17 H17 120.0
C16 C17 H17 120.0
C17 C18 C19 120.6(4)
C17 C18 H18 119.7
C19 C18 H18 119.7
C18 C19 C20 120.1(4)
C18 C19 H19 120.0
C20 C19 H19 120.0
C21 C20 C19 119.6(4)
C21 C20 H20 120.2
C19 C20 H20 120.2
C20 C21 C16 120.6(3)
C20 C21 H21 119.7
C16 C21 H21 119.7
C17 C16 C21 119.0(3)
C17 C16 C15 120.5(3)
C21 C16 C15 120.5(3)
N3 C22 C23 124.3(3)
N3 C22 H22 117.9
C23 C22 H22 117.9
C24 C23 C28 118.9(3)
C24 C23 C22 122.4(3)
C28 C23 C22 118.6(3)
C23 C24 C25 120.3(3)
C23 C24 H24 119.9
C25 C24 H24 119.9
C26 C25 C24 119.4(3)
C26 C25 H25 120.3
C24 C25 H25 120.3
C25 C26 C27 120.4(4)
C25 C26 H26 119.8
C27 C26 H26 119.8
C28 C27 C26 120.5(3)
C28 C27 H27 119.7
C26 C27 H27 119.7
C27 C28 C23 120.3(3)
C27 C28 H28 119.9
C23 C28 H28 119.9
O1 C1 Cu1 172.4(3)
Cl2 C29 Cl1 112.00(19)
Cl2 C29 H29A 109.2
Cl1 C29 H29A 109.2
Cl2 C29 H29B 109.2
Cl1 C29 H29B 109.2
H29A C29 H29B 107.9
F5 P2 F4 90.17(12)
F5 P2 F1 90.03(12)
F4 P2 F1 179.73(15)
F5 P2 F6 90.05(13)
F4 P2 F6 91.22(12)
F1 P2 F6 88.96(12)
F5 P2 F2 179.40(15)
F4 P2 F2 90.32(13)
F1 P2 F2 89.47(11)
F6 P2 F2 90.28(13)
F5 P2 F3 90.18(13)
F4 P2 F3 89.02(12)
F1 P2 F3 90.80(12)
F6 P2 F3 179.67(12)
F2 P2 F3 89.49(12)

loop_
_geom_bond_atom_site_label_1
_geom_bond_atom_site_label_2
_geom_bond_distance
Cu1 C1 1.811(4)
Cu1 N1 2.031(3)
Cu1 N3 2.060(2)
Cu1 N2 2.078(2)
N1 C8 1.282(4)
N1 C2 1.477(4)
N2 C15 1.271(4)
N2 C4 1.471(4)
N3 C22 1.281(3)
N3 C6 1.486(4)
O1 C1 1.133(4)
C2 C3 1.529(4)
C2 C7 1.537(4)
C2 H2 1.0000
C3 C4 1.529(4)
C3 H3A 0.9900
C3 H3B 0.9900
C4 C5 1.544(4)
C4 H4 1.0000
C5 C6 1.534(4)
C5 H5A 0.9900
C5 H5B 0.9900
C6 C7 1.537(4)
C6 H6 1.0000
C7 H7A 0.9900
C7 H7B 0.9900
C8 C9 1.444(4)
C8 H8 0.9500
C9 C10 1.392(4)
C9 C14 1.402(4)
C14 C13 1.378(5)
C14 H14 0.9500
C13 C12 1.385(5)
C13 H13 0.9500
C12 C11 1.384(5)
C12 H12 0.9500
C11 C10 1.383(5)
C11 H11 0.9500
C10 H10 0.9500
C15 C16 1.454(5)
C15 H15 0.9500
C17 C18 1.384(5)
C17 C16 1.398(4)
C17 H17 0.9500
C18 C19 1.379(6)
C18 H18 0.9500
C19 C20 1.388(5)
C19 H19 0.9500
C20 C21 1.391(5)
C20 H20 0.9500
C21 C16 1.393(5)
C21 H21 0.9500
C22 C23 1.466(4)
C22 H22 0.9500
C23 C24 1.384(4)
C23 C28 1.390(4)
C24 C25 1.392(4)
C24 H24 0.9500
C25 C26 1.371(5)
C25 H25 0.9500
C26 C27 1.372(5)
C26 H26 0.9500
C27 C28 1.366(5)
C27 H27 0.9500
C28 H28 0.9500
C29 Cl2 1.747(3)
C29 Cl1 1.761(3)
C29 H29A 0.9900
C29 H29B 0.9900
P2 F5 1.589(2)
P2 F4 1.590(2)
P2 F1 1.587(2)
P2 F6 1.593(2)
P2 F2 1.594(2)
P2 F3 1.598(2)

loop_
_geom_torsion_atom_site_label_1
_geom_torsion_atom_site_label_2
_geom_torsion_atom_site_label_3
_geom_torsion_atom_site_label_4
_geom_torsion
C1 Cu1 N1 C8 6.3(3)
N3 Cu1 N1 C8 -143.0(2)
N2 Cu1 N1 C8 129.3(2)
C1 Cu1 N1 C2 -163.90(18)
N3 Cu1 N1 C2 46.79(18)
N2 Cu1 N1 C2 -40.97(18)
C1 Cu1 N2 C15 -16.9(3)
N1 Cu1 N2 C15 -139.8(2)
N3 Cu1 N2 C15 124.8(3)
C1 Cu1 N2 C4 161.36(19)
N1 Cu1 N2 C4 38.50(19)
N3 Cu1 N2 C4 -56.96(19)
C1 Cu1 N3 C22 21.3(3)
N1 Cu1 N3 C22 159.0(3)
N2 Cu1 N3 C22 -103.8(3)
C1 Cu1 N3 C6 -179.6(2)
N1 Cu1 N3 C6 -42.0(2)
N2 Cu1 N3 C6 55.2(2)
C8 N1 C2 C3 -112.0(3)
Cu1 N1 C2 C3 59.4(2)
C8 N1 C2 C7 124.6(3)
Cu1 N1 C2 C7 -64.1(3)
N1 C2 C3 C4 -75.1(3)
C7 C2 C3 C4 47.0(4)
C15 N2 C4 C3 125.1(3)
Cu1 N2 C4 C3 -53.4(3)
C15 N2 C4 C5 -112.7(3)
Cu1 N2 C4 C5 68.9(3)
C2 C3 C4 N2 71.5(3)
C2 C3 C4 C5 -49.8(4)
N2 C4 C5 C6 -69.1(3)
C3 C4 C5 C6 54.1(4)
C22 N3 C6 C7 -142.6(3)
Cu1 N3 C6 C7 55.5(3)
C22 N3 C6 C5 93.9(3)
Cu1 N3 C6 C5 -68.0(3)
C4 C5 C6 N3 69.2(3)
C4 C5 C6 C7 -55.8(4)
N3 C6 C7 C2 -70.8(3)
C5 C6 C7 C2 53.0(4)
N1 C2 C7 C6 74.8(3)
C3 C2 C7 C6 -48.3(4)
C2 N1 C8 C9 -174.8(3)
Cu1 N1 C8 C9 15.5(4)
N1 C8 C9 C10 -135.6(3)
N1 C8 C9 C14 46.0(4)
C10 C9 C14 C13 1.8(5)
C8 C9 C14 C13 -179.7(3)
C9 C14 C13 C12 0.7(5)
C14 C13 C12 C11 -1.7(5)
C13 C12 C11 C10 0.1(5)
C12 C11 C10 C9 2.5(5)
C14 C9 C10 C11 -3.4(5)
C8 C9 C10 C11 178.1(3)
C4 N2 C15 C16 174.6(3)
Cu1 N2 C15 C16 -7.2(4)
C16 C17 C18 C19 -2.1(6)
C17 C18 C19 C20 0.1(6)
C18 C19 C20 C21 0.9(5)
C19 C20 C21 C16 0.0(5)
C18 C17 C16 C21 2.9(5)
C18 C17 C16 C15 -178.2(3)
C20 C21 C16 C17 -1.9(5)
C20 C21 C16 C15 179.2(3)
N2 C15 C16 C17 136.5(3)
N2 C15 C16 C21 -44.6(4)
C6 N3 C22 C23 -178.8(3)
Cu1 N3 C22 C23 -20.2(4)
N3 C22 C23 C24 -30.0(5)
N3 C22 C23 C28 150.8(3)
C28 C23 C24 C25 -2.3(4)
C22 C23 C24 C25 178.4(3)
C23 C24 C25 C26 -0.8(4)
C24 C25 C26 C27 2.7(5)
C25 C26 C27 C28 -1.5(5)
C26 C27 C28 C23 -1.8(5)
C24 C23 C28 C27 3.6(5)
C22 C23 C28 C27 -177.1(3)
N1 Cu1 C1 O1 56(2)
N3 Cu1 C1 O1 -171.9(19)
N2 Cu1 C1 O1 -57(2)
